data_1504192
loop_
_publ_author_name
'Hanessian, Stephen'
'Boyer, Nicolas'
'Reddy, Gone Jayapal'
'Desch\^enes-Simard, Beno\^it'

_publ_section_title
;
 Total synthesis of oidiodendrolides and related norditerpene dilactones
 from a common precursor: metabolites CJ-14,445, LL-Z1271gamma,
 oidiolactones A, B, C, and D, and nagilactone F.
;
_journal_issue 20
_journal_name_full 'Organic letters'
_journal_page_first 4640
_journal_page_last 4643
_journal_paper_doi 10.1021/ol901896c
_journal_volume 11
_journal_year 2009
_chemical_absolute_configuration rmad
_chemical_compound_source 'Synthesized by the authors. See text'
_chemical_formula_moiety 'C16 H18 O6'
_chemical_formula_sum 'C16 H18 O6'
_chemical_formula_weight 306.30
_chemical_name_systematic
; 
 ? 
;
_space_group_IT_number 19
_symmetry_cell_setting orthorhombic
_symmetry_space_group_name_Hall 'P 2ac 2ab'
_symmetry_space_group_name_H-M 'P 21 21 21'
_atom_sites_solution_hydrogens geom
_atom_sites_solution_primary direct
_atom_sites_solution_secondary difmap
_audit_creation_method SHELXL-97
_cell_angle_alpha 90
_cell_angle_beta 90
_cell_angle_gamma 90
_cell_formula_units_Z 4
_cell_length_a 8.2864(2)
_cell_length_b 10.0771(2)
_cell_length_c 17.1744(3)
_cell_measurement_reflns_used 13837
_cell_measurement_temperature 150
_cell_measurement_theta_max 71.92
_cell_measurement_theta_min 5.09
_cell_volume 1434.11(5)
_computing_cell_refinement 'SAINT V7.60A(Bruker AXS, 2008)'
_computing_data_collection 'APEX2  (Bruker AXS, 2009)'
_computing_data_reduction 'SAINT V7.60A(Bruker AXS, 2008)'
_computing_molecular_graphics 'SHELXTL v6.12 (Bruker AXS, 2001)'
_computing_publication_material 'UdMX (Maris, 2004)'
_computing_structure_refinement 'SHELXL97 (Sheldrick, 2008)'
_computing_structure_solution 'SHELXS97 (Sheldrick, 2008)'
_diffrn_ambient_temperature 150
_diffrn_detector_area_resol_mean 5.5
_diffrn_measured_fraction_theta_full 0.993
_diffrn_measured_fraction_theta_max 0.993
_diffrn_measurement_device_type 'Bruker Smart 6000'
_diffrn_measurement_method \w
_diffrn_radiation_monochromator 'Montel 200 optics'
_diffrn_radiation_source 'Rotating Anode'
_diffrn_radiation_type CuK\a
_diffrn_radiation_wavelength 1.54178
_diffrn_reflns_av_R_equivalents 0.035
_diffrn_reflns_av_sigmaI/netI 0.0181
_diffrn_reflns_limit_h_max 10
_diffrn_reflns_limit_h_min -10
_diffrn_reflns_limit_k_max 12
_diffrn_reflns_limit_k_min -12
_diffrn_reflns_limit_l_max 21
_diffrn_reflns_limit_l_min -20
_diffrn_reflns_number 18496
_diffrn_reflns_theta_full 72.25
_diffrn_reflns_theta_max 72.25
_diffrn_reflns_theta_min 5.09
_exptl_absorpt_coefficient_mu 0.913
_exptl_absorpt_correction_T_max 0.8800
_exptl_absorpt_correction_T_min 0.7744
_exptl_absorpt_correction_type multi-scan
_exptl_absorpt_process_details 'Sadabs (Sheldrick, 2004)'
_exptl_crystal_colour Colorless
_exptl_crystal_density_diffrn 1.419
_exptl_crystal_density_method 'not measured'
_exptl_crystal_description block
_exptl_crystal_F_000 648
_exptl_crystal_size_max 0.20
_exptl_crystal_size_mid 0.15
_exptl_crystal_size_min 0.14
_refine_diff_density_max 0.282
_refine_diff_density_min -0.327
_refine_diff_density_rms 0.084
_refine_ls_abs_structure_details 'Flack H D (1983), 1153 Friedel Pairs'
_refine_ls_abs_structure_Flack 0.05(14)
_refine_ls_extinction_coef 0.0309(14)
_refine_ls_extinction_expression Fc^*^=kFc[1+0.001xFc^2^\l^3^/sin(2\q)]^-1/4^
_refine_ls_extinction_method SHELXL
_refine_ls_goodness_of_fit_ref 1.091
_refine_ls_hydrogen_treatment constr
_refine_ls_matrix_type full
_refine_ls_number_parameters 203
_refine_ls_number_reflns 2800
_refine_ls_number_restraints 0
_refine_ls_restrained_S_all 1.091
_refine_ls_R_factor_all 0.0373
_refine_ls_R_factor_gt 0.0370
_refine_ls_shift/su_max 0.000
_refine_ls_shift/su_mean 0.000
_refine_ls_structure_factor_coef Fsqd
_refine_ls_weighting_details 'calc w=1/[\s^2^(Fo^2^)+(0.0623P)^2^+0.1821P] where P=(Fo^2^+2Fc^2^)/3'
_refine_ls_weighting_scheme calc
_refine_ls_wR_factor_gt 0.0903
_refine_ls_wR_factor_ref 0.0907
_reflns_number_gt 2762
_reflns_number_total 2800
_reflns_threshold_expression I>2\s(I)
_cod_data_source_file ol901896c_si_009.cif
_cod_data_source_block bent26
_cod_depositor_comments
;
The following automatic conversions were performed:

'_symmetry_cell_setting' value 'Orthorhombic' changed to
'orthorhombic' according to
/home/saulius/struct/CIF-dictionaries/cif_core.dic dictionary named
'cif_core.dic' version 2.4.2 from 2011-04-26.

'_geom_bond_publ_flag'
value 'Y' changed to 'y' according to
/home/saulius/struct/CIF-dictionaries/cif_core.dic dictionary named
'cif_core.dic' version 2.4.2 from 2011-04-26 (26
times).

'_geom_angle_publ_flag' value 'Y' changed to 'y' according
to /home/saulius/struct/CIF-dictionaries/cif_core.dic dictionary
named 'cif_core.dic' version 2.4.2 from 2011-04-26 (46
times).

'_geom_torsion_publ_flag' value 'Y' changed to 'y' according
to /home/saulius/struct/CIF-dictionaries/cif_core.dic dictionary
named 'cif_core.dic' version 2.4.2 from 2011-04-26 (72 times).

Automatic conversion script
Id: cif_fix_values 1715 2011-07-08 13:25:40Z adriana 
;
_cod_original_sg_symbol_H-M P212121
_cod_database_code 1504192

loop_
_symmetry_equiv_pos_as_xyz
'x, y, z'
'-x+1/2, -y, z+1/2'
'-x, y+1/2, -z+1/2'
'x+1/2, -y+1/2, -z'

loop_
_atom_site_label
_atom_site_type_symbol
_atom_site_fract_x
_atom_site_fract_y
_atom_site_fract_z
_atom_site_U_iso_or_equiv
_atom_site_adp_type
_atom_site_occupancy
_atom_site_symmetry_multiplicity
_atom_site_calc_flag
_atom_site_refinement_flags
O1 O 0.46498(15) 0.28797(12) 0.13248(7) 0.0433(3) Uani 1 1 d .
O2 O 0.52795(12) 0.20025(11) 0.24855(6) 0.0337(3) Uani 1 1 d .
O3 O 0.81052(12) 0.02299(10) 0.38150(6) 0.0332(3) Uani 1 1 d .
O4 O 1.33704(12) 0.11407(11) 0.41109(6) 0.0316(3) Uani 1 1 d .
O5 O 1.09796(12) 0.16904(11) 0.45628(5) 0.0291(2) Uani 1 1 d .
O6 O 0.93694(14) 0.35531(11) 0.43463(6) 0.0349(3) Uani 1 1 d .
H6 H 0.9047 0.3890 0.4766 0.052 Uiso 1 1 calc R
C1 C 0.54401(17) 0.20980(15) 0.16896(8) 0.0293(3) Uani 1 1 d .
C2 C 0.5551(2) -0.01874(17) 0.12503(11) 0.0436(4) Uani 1 1 d .
H2A H 0.4795 -0.0307 0.1684 0.065 Uiso 1 1 calc R
H2B H 0.6233 -0.0978 0.1202 0.065 Uiso 1 1 calc R
H2C H 0.4946 -0.0056 0.0766 0.065 Uiso 1 1 calc R
C3 C 0.66277(17) 0.10440(14) 0.14074(8) 0.0274(3) Uani 1 1 d .
C4 C 0.7612(2) 0.13309(19) 0.06706(8) 0.0393(4) Uani 1 1 d .
H4A H 0.7924 0.0471 0.0435 0.047 Uiso 1 1 calc R
H4B H 0.6901 0.1790 0.0294 0.047 Uiso 1 1 calc R
C5 C 0.9138(2) 0.2163(2) 0.07718(9) 0.0453(4) Uani 1 1 d .
H5A H 0.8833 0.3112 0.0794 0.054 Uiso 1 1 calc R
H5B H 0.9837 0.2038 0.0310 0.054 Uiso 1 1 calc R
C6 C 1.01063(18) 0.18119(18) 0.15070(8) 0.0342(3) Uani 1 1 d .
H6A H 1.1036 0.2422 0.1560 0.041 Uiso 1 1 calc R
H6B H 1.0526 0.0895 0.1465 0.041 Uiso 1 1 calc R
C7 C 0.90049(16) 0.19305(13) 0.22247(7) 0.0220(3) Uani 1 1 d .
C8 C 0.76498(16) 0.08607(12) 0.21465(7) 0.0230(3) Uani 1 1 d .
H8 H 0.8136 -0.0047 0.2153 0.028 Uiso 1 1 calc R
C9 C 0.63660(17) 0.09716(15) 0.27764(8) 0.0295(3) Uani 1 1 d .
H9 H 0.5759 0.0115 0.2801 0.035 Uiso 1 1 calc R
C10 C 0.70114(17) 0.12810(15) 0.35748(8) 0.0311(3) Uani 1 1 d .
H10 H 0.6244 0.1644 0.3971 0.037 Uiso 1 1 calc R
C11 C 0.87364(16) 0.15527(14) 0.36775(7) 0.0241(3) Uani 1 1 d .
C12 C 0.98344(15) 0.16983(12) 0.29953(7) 0.0205(3) Uani 1 1 d .
C13 C 1.14163(16) 0.16935(13) 0.31547(7) 0.0232(3) Uani 1 1 d .
H13 H 1.2174 0.1821 0.2746 0.028 Uiso 1 1 calc R
C14 C 1.19931(16) 0.14923(13) 0.39587(8) 0.0241(3) Uani 1 1 d .
C15 C 0.93479(16) 0.21906(15) 0.44071(8) 0.0275(3) Uani 1 1 d .
H15 H 0.8628 0.1934 0.4849 0.033 Uiso 1 1 calc R
C16 C 0.83971(19) 0.33821(14) 0.22969(9) 0.0314(3) Uani 1 1 d .
H16A H 0.7858 0.3501 0.2800 0.047 Uiso 1 1 calc R
H16B H 0.7633 0.3571 0.1875 0.047 Uiso 1 1 calc R
H16C H 0.9316 0.3991 0.2261 0.047 Uiso 1 1 calc R

loop_
_atom_site_aniso_label
_atom_site_aniso_U_11
_atom_site_aniso_U_22
_atom_site_aniso_U_33
_atom_site_aniso_U_23
_atom_site_aniso_U_13
_atom_site_aniso_U_12
O1 0.0426(6) 0.0471(6) 0.0403(6) -0.0028(5) -0.0140(5) 0.0175(6)
O2 0.0207(5) 0.0498(6) 0.0305(5) -0.0028(4) -0.0005(4) 0.0061(5)
O3 0.0284(5) 0.0377(5) 0.0335(5) 0.0124(4) -0.0035(4) -0.0093(4)
O4 0.0212(5) 0.0433(6) 0.0303(5) -0.0063(4) -0.0034(4) 0.0018(4)
O5 0.0223(5) 0.0432(6) 0.0217(4) -0.0036(4) -0.0007(4) 0.0017(4)
O6 0.0417(6) 0.0362(5) 0.0267(5) -0.0062(4) 0.0043(4) 0.0040(5)
C1 0.0248(6) 0.0336(7) 0.0297(7) -0.0029(6) -0.0056(5) 0.0035(6)
C2 0.0458(9) 0.0363(8) 0.0488(9) -0.0098(7) -0.0203(8) -0.0019(7)
C3 0.0264(7) 0.0292(7) 0.0265(7) -0.0050(5) -0.0061(5) 0.0036(6)
C4 0.0359(8) 0.0592(10) 0.0230(7) -0.0067(6) -0.0044(6) 0.0073(8)
C5 0.0428(9) 0.0712(12) 0.0220(7) 0.0070(7) 0.0029(6) -0.0043(9)
C6 0.0275(7) 0.0536(9) 0.0214(6) -0.0002(6) 0.0059(5) -0.0047(7)
C7 0.0205(6) 0.0243(6) 0.0212(6) 0.0004(5) 0.0011(5) -0.0022(5)
C8 0.0231(6) 0.0213(6) 0.0246(6) -0.0008(5) -0.0026(5) 0.0011(5)
C9 0.0208(6) 0.0375(7) 0.0302(7) 0.0054(6) -0.0017(5) -0.0051(6)
C10 0.0209(6) 0.0478(8) 0.0247(6) 0.0048(6) 0.0037(5) -0.0023(6)
C11 0.0212(6) 0.0297(6) 0.0214(6) 0.0021(5) 0.0012(5) -0.0001(5)
C12 0.0224(6) 0.0184(5) 0.0205(5) -0.0025(4) 0.0033(5) -0.0016(5)
C13 0.0209(6) 0.0262(6) 0.0226(6) -0.0027(5) 0.0020(5) -0.0021(5)
C14 0.0214(6) 0.0247(6) 0.0261(6) -0.0047(5) 0.0013(5) -0.0033(5)
C15 0.0225(7) 0.0389(7) 0.0212(6) -0.0007(5) 0.0033(5) 0.0040(6)
C16 0.0360(8) 0.0220(6) 0.0363(7) 0.0021(5) -0.0064(6) -0.0016(6)

loop_
_atom_type_symbol
_atom_type_description
_atom_type_scat_dispersion_real
_atom_type_scat_dispersion_imag
_atom_type_scat_source
C C 0.0181 0.0091 'International Tables Vol C Tables 4.2.6.8 and 6.1.1.4'
H H 0.0000 0.0000 'International Tables Vol C Tables 4.2.6.8 and 6.1.1.4'
O O 0.0492 0.0322 'International Tables Vol C Tables 4.2.6.8 and 6.1.1.4'

loop_
_geom_angle_atom_site_label_1
_geom_angle_atom_site_label_2
_geom_angle_atom_site_label_3
_geom_angle
_geom_angle_publ_flag
C1 O2 C9 109.22(11) y
C11 O3 C10 60.62(8) y
C14 O5 C15 118.96(10) y
C15 O6 H6 109.5 ?
O1 C1 O2 120.74(14) y
O1 C1 C3 129.97(13) y
O2 C1 C3 109.19(11) y
C3 C2 H2A 109.5 ?
C3 C2 H2B 109.5 ?
H2A C2 H2B 109.5 ?
C3 C2 H2C 109.5 ?
H2A C2 H2C 109.5 ?
H2B C2 H2C 109.5 ?
C1 C3 C4 118.27(12) y
C1 C3 C8 100.18(10) y
C4 C3 C8 114.28(11) y
C1 C3 C2 103.95(12) y
C4 C3 C2 108.24(12) y
C8 C3 C2 111.36(12) y
C5 C4 C3 116.75(12) y
C5 C4 H4A 108.1 ?
C3 C4 H4A 108.1 ?
C5 C4 H4B 108.1 ?
C3 C4 H4B 108.1 ?
H4A C4 H4B 107.3 ?
C4 C5 C6 113.53(14) y
C4 C5 H5A 108.9 ?
C6 C5 H5A 108.9 ?
C4 C5 H5B 108.9 ?
C6 C5 H5B 108.9 ?
H5A C5 H5B 107.7 ?
C5 C6 C7 109.31(12) y
C5 C6 H6A 109.8 ?
C7 C6 H6A 109.8 ?
C5 C6 H6B 109.8 ?
C7 C6 H6B 109.8 ?
H6A C6 H6B 108.3 ?
C12 C7 C6 114.85(11) y
C12 C7 C16 102.94(10) y
C6 C7 C16 109.25(12) y
C12 C7 C8 107.2(1) y
C6 C7 C8 107.69(11) y
C16 C7 C8 115.08(11) y
C9 C8 C3 101.13(11) y
C9 C8 C7 113.0(1) y
C3 C8 C7 112.59(10) y
C9 C8 H8 109.9 ?
C3 C8 H8 109.9 ?
C7 C8 H8 109.9 ?
O2 C9 C10 112.51(13) y
O2 C9 C8 103.87(10) y
C10 C9 C8 114.50(11) y
O2 C9 H9 108.6 ?
C10 C9 H9 108.6 ?
C8 C9 H9 108.6 ?
O3 C10 C11 59.60(9) y
O3 C10 C9 109.22(12) y
C11 C10 C9 119.67(12) y
O3 C10 H10 118 ?
C11 C10 H10 118 ?
C9 C10 H10 118 ?
O3 C11 C10 59.78(9) y
O3 C11 C12 115.99(10) y
C10 C11 C12 121.26(11) y
O3 C11 C15 112.36(11) y
C10 C11 C15 120.74(12) y
C12 C11 C15 114.15(11) y
C13 C12 C11 115.87(11) y
C13 C12 C7 128.72(11) y
C11 C12 C7 115.24(11) y
C12 C13 C14 120.60(12) y
C12 C13 H13 119.7 ?
C14 C13 H13 119.7 ?
O4 C14 O5 117.34(12) y
O4 C14 C13 122.82(12) y
O5 C14 C13 119.84(11) y
O6 C15 O5 110.14(12) y
O6 C15 C11 111.66(11) y
O5 C15 C11 108.47(11) y
O6 C15 H15 108.8 ?
O5 C15 H15 108.8 ?
C11 C15 H15 108.8 ?
C7 C16 H16A 109.5 ?
C7 C16 H16B 109.5 ?
H16A C16 H16B 109.5 ?
C7 C16 H16C 109.5 ?
H16A C16 H16C 109.5 ?
H16B C16 H16C 109.5 ?

loop_
_geom_bond_atom_site_label_1
_geom_bond_atom_site_label_2
_geom_bond_distance
_geom_bond_publ_flag
O1 C1 1.2007(18) y
O2 C1 1.3768(17) y
O2 C9 1.4627(18) y
O3 C11 1.4512(17) y
O3 C10 1.4538(18) y
O4 C14 1.2232(17) y
O5 C14 1.3496(16) y
O5 C15 1.4675(16) y
O6 C15 1.3771(18) y
O6 H6 0.84 ?
C1 C3 1.5269(19) y
C2 C3 1.552(2) y
C2 H2a 0.98 ?
C2 H2b 0.98 ?
C2 H2c 0.98 ?
C3 C4 1.533(2) y
C3 C8 1.5371(17) y
C4 C5 1.527(3) y
C4 H4a 0.99 ?
C4 H4b 0.99 ?
C5 C6 1.537(2) y
C5 H5a 0.99 ?
C5 H5b 0.99 ?
C6 C7 1.5384(17) y
C6 H6a 0.99 ?
C6 H6b 0.99 ?
C7 C12 1.5095(17) y
C7 C16 1.5520(18) y
C7 C8 1.5624(18) y
C8 C9 1.5213(19) y
C8 H8 1 ?
C9 C10 1.5045(19) y
C9 H9 1 ?
C10 C11 1.4661(18) y
C10 H10 1 ?
C11 C12 1.4908(17) y
C11 C15 1.4967(18) y
C12 C13 1.3391(18) y
C13 C14 1.4753(18) y
C13 H13 0.95 ?
C15 H15 1 ?
C16 H16a 0.98 ?
C16 H16b 0.98 ?
C16 H16c 0.98 ?

loop_
_geom_hbond_atom_site_label_D
_geom_hbond_atom_site_label_H
_geom_hbond_atom_site_label_A
_geom_hbond_distance_DH
_geom_hbond_distance_HA
_geom_hbond_distance_DA
_geom_hbond_angle_DHA
_geom_hbond_site_symmetry_A
O6 H6 O4 0.84 2.01 2.7930(14) 155 4_456

loop_
_geom_torsion_atom_site_label_1
_geom_torsion_atom_site_label_2
_geom_torsion_atom_site_label_3
_geom_torsion_atom_site_label_4
_geom_torsion
_geom_torsion_publ_flag
C9 O2 C1 O1 179.49(14) y
C9 O2 C1 C3 2.86(15) y
O1 C1 C3 C4 32.6(2) y
O2 C1 C3 C4 -151.14(12) y
O1 C1 C3 C8 157.45(16) y
O2 C1 C3 C8 -26.34(14) y
O1 C1 C3 C2 -87.35(19) y
O2 C1 C3 C2 88.87(14) y
C1 C3 C4 C5 82.88(18) y
C8 C3 C4 C5 -34.68(19) y
C2 C3 C4 C5 -159.39(15) y
C3 C4 C5 C6 40.4(2) y
C4 C5 C6 C7 -55.6(2) y
C5 C6 C7 C12 -176.20(13) y
C5 C6 C7 C16 -61.16(17) y
C5 C6 C7 C8 64.48(16) y
C1 C3 C8 C9 37.95(13) y
C4 C3 C8 C9 165.46(12) y
C2 C3 C8 C9 -71.50(14) y
C1 C3 C8 C7 -82.92(13) y
C4 C3 C8 C7 44.58(15) y
C2 C3 C8 C7 167.62(12) y
C12 C7 C8 C9 62.27(13) y
C6 C7 C8 C9 -173.64(12) y
C16 C7 C8 C9 -51.54(15) y
C12 C7 C8 C3 176.09(10) y
C6 C7 C8 C3 -59.82(14) y
C16 C7 C8 C3 62.28(14) y
C1 O2 C9 C10 146.81(12) y
C1 O2 C9 C8 22.42(14) y
C3 C8 C9 O2 -37.79(12) y
C7 C8 C9 O2 82.80(12) y
C3 C8 C9 C10 -160.88(12) y
C7 C8 C9 C10 -40.29(16) y
C11 O3 C10 C9 113.78(12) y
O2 C9 C10 O3 -178.71(11) y
C8 C9 C10 O3 -60.41(15) y
O2 C9 C10 C11 -113.42(15) y
C8 C9 C10 C11 4.9(2) y
C10 O3 C11 C12 -112.59(13) y
C10 O3 C11 C15 113.58(13) y
C9 C10 C11 O3 -96.03(15) y
O3 C10 C11 C12 103.87(13) y
C9 C10 C11 C12 7.8(2) y
O3 C10 C11 C15 -99.54(14) y
C9 C10 C11 C15 164.42(13) y
O3 C11 C12 C13 -98.89(14) y
C10 C11 C12 C13 -167.84(14) y
C15 C11 C12 C13 34.14(16) y
O3 C11 C12 C7 85.35(13) y
C10 C11 C12 C7 16.39(18) y
C15 C11 C12 C7 -141.63(12) y
C6 C7 C12 C13 16.1(2) y
C16 C7 C12 C13 -102.51(15) y
C8 C7 C12 C13 135.72(14) y
C6 C7 C12 C11 -168.76(12) y
C16 C7 C12 C11 72.61(13) y
C8 C7 C12 C11 -49.16(13) y
C11 C12 C13 C14 2.68(18) y
C7 C12 C13 C14 177.77(11) y
C15 O5 C14 O4 176.30(12) y
C15 O5 C14 C13 -4.07(17) y
C12 C13 C14 O4 160.56(14) y
C12 C13 C14 O5 -19.04(18) y
C14 O5 C15 O6 -84.02(14) y
C14 O5 C15 C11 38.47(15) y
O3 C11 C15 O6 -157.20(11) y
C10 C11 C15 O6 -90.07(16) y
C12 C11 C15 O6 68.08(15) y
O3 C11 C15 O5 81.24(13) y
C10 C11 C15 O5 148.37(13) y
C12 C11 C15 O5 -53.48(15) y

loop_
_cod_related_entry_id
_cod_related_entry_database
_cod_related_entry_code
1 ChemSpider 8837762
